data_4508179
loop_
_publ_author_name
'Zhang, Zhe'
'Ma, Jian-Fang'
'Liu, Ying-Ying'
'Kan, Wei-Qiu'
'Yang, Jin'

_publ_section_title
;
 A Series of Coordination Polymers Constructed from a Multidentate N-Donor
 Ligand and Varied Carboxylate Anions: Syntheses, Structures, and
 Luminescent Properties
;
_journal_issue 10
_journal_name_full 'Crystal Growth &amp; Design'
_journal_page_first 4338
_journal_paper_doi 10.1021/cg400680r
_journal_volume 13
_journal_year 2013
_chemical_formula_moiety 'C42 H44 Co2 N18 O18'
_chemical_formula_sum 'C42 H44 Co2 N18 O18'
_chemical_formula_weight 1206.81
_chemical_name_systematic
;
 ?
;
_space_group_IT_number 13
_symmetry_cell_setting monoclinic
_symmetry_space_group_name_Hall '-P 2yac'
_symmetry_space_group_name_H-M 'P 1 2/n 1'
_atom_sites_solution_hydrogens geom
_atom_sites_solution_primary direct
_atom_sites_solution_secondary difmap
_audit_creation_method SHELXL-97
_cell_angle_alpha 90.00
_cell_angle_beta 98.713(3)
_cell_angle_gamma 90.00
_cell_formula_units_Z 2
_cell_length_a 13.3020(4)
_cell_length_b 10.0260(3)
_cell_length_c 17.4500(5)
_cell_measurement_reflns_used 3260
_cell_measurement_temperature 293(2)
_cell_measurement_theta_max 29.1932
_cell_measurement_theta_min 2.9056
_cell_volume 2300.38(12)
_computing_cell_refinement CrysAlis
_computing_data_collection 'CrysAlis (Oxford Diffraction, 2006)'
_computing_data_reduction CrysAlis
_computing_structure_refinement 'SHELXL-97 (Sheldrick, 1997)'
_computing_structure_solution 'SHELXS-97 (Sheldrick, 1997)'
_diffrn_ambient_temperature 293(2)
_diffrn_detector_area_resol_mean 10.0
_diffrn_measured_fraction_theta_full 0.995
_diffrn_measured_fraction_theta_max 0.995
_diffrn_measurement_device_type 'Oxford Diffraction Gemini R Ultra'
_diffrn_measurement_method '\w scan'
_diffrn_radiation_monochromator graphite
_diffrn_radiation_source 'fine-focus sealed tube'
_diffrn_radiation_type MoK\a
_diffrn_radiation_wavelength 0.71069
_diffrn_reflns_av_R_equivalents 0.0298
_diffrn_reflns_av_sigmaI/netI 0.0443
_diffrn_reflns_limit_h_max 13
_diffrn_reflns_limit_h_min -16
_diffrn_reflns_limit_k_max 12
_diffrn_reflns_limit_k_min -10
_diffrn_reflns_limit_l_max 18
_diffrn_reflns_limit_l_min -21
_diffrn_reflns_number 9006
_diffrn_reflns_theta_full 25.35
_diffrn_reflns_theta_max 25.35
_diffrn_reflns_theta_min 2.91
_exptl_absorpt_coefficient_mu 0.823
_exptl_absorpt_correction_T_max 0.9077
_exptl_absorpt_correction_T_min 0.8865
_exptl_absorpt_correction_type multi-scan
_exptl_absorpt_process_details
;
CrysAlis (Oxford Diffraction, 2006)
;
_exptl_crystal_colour pink
_exptl_crystal_density_diffrn 1.742
_exptl_crystal_density_method 'not measured'
_exptl_crystal_description block
_exptl_crystal_F_000 1240
_exptl_crystal_size_max 0.15
_exptl_crystal_size_mid 0.13
_exptl_crystal_size_min 0.12
_refine_diff_density_max 0.479
_refine_diff_density_min -0.577
_refine_diff_density_rms 0.064
_refine_ls_extinction_method none
_refine_ls_goodness_of_fit_ref 1.035
_refine_ls_hydrogen_treatment mixed
_refine_ls_matrix_type full
_refine_ls_number_parameters 364
_refine_ls_number_reflns 4188
_refine_ls_number_restraints 0
_refine_ls_restrained_S_all 1.035
_refine_ls_R_factor_all 0.0567
_refine_ls_R_factor_gt 0.0415
_refine_ls_shift/su_max 0.001
_refine_ls_shift/su_mean 0.000
_refine_ls_structure_factor_coef Fsqd
_refine_ls_weighting_details 'calc w=1/[\s^2^(Fo^2^)+(0.0344P)^2^+1.4894P] where P=(Fo^2^+2Fc^2^)/3'
_refine_ls_weighting_scheme calc
_refine_ls_wR_factor_gt 0.0869
_refine_ls_wR_factor_ref 0.0940
_reflns_number_gt 3340
_reflns_number_total 4188
_reflns_threshold_expression >2\s(I)
_cod_data_source_file cg400680r_si_002.cif
_cod_data_source_block Compound-3
_cod_original_sg_symbol_H-M 'P 2/n'
_cod_database_code 4508179

loop_
_symmetry_equiv_pos_as_xyz
'x, y, z'
'-x+1/2, y, -z+1/2'
'-x, -y, -z'
'x-1/2, -y, z-1/2'

loop_
_atom_site_label
_atom_site_type_symbol
_atom_site_fract_x
_atom_site_fract_y
_atom_site_fract_z
_atom_site_U_iso_or_equiv
_atom_site_adp_type
_atom_site_occupancy
_atom_site_symmetry_multiplicity
_atom_site_calc_flag
_atom_site_refinement_flags
Co1 Co 0.65719(3) 0.17061(3) 0.57102(2) 0.02153(12) Uani 1 1 d .
C1 C 0.6972(2) -0.0530(3) 0.25072(14) 0.0230(6) Uani 1 1 d .
C2 C 0.64483(19) -0.1744(3) 0.25089(14) 0.0221(6) Uani 1 1 d .
C3 C 0.6971(2) -0.2947(3) 0.24907(14) 0.0224(6) Uani 1 1 d .
C4 C 0.6416(2) 0.0784(3) 0.24791(15) 0.0304(7) Uani 1 1 d .
H4A H 0.6728 0.1400 0.2156 0.036 Uiso 1 1 calc R
H4B H 0.5717 0.0648 0.2240 0.036 Uiso 1 1 calc R
C5 C 0.6660(2) 0.0904(3) 0.39570(16) 0.0331(7) Uani 1 1 d .
H5 H 0.6897 0.0044 0.4073 0.040 Uiso 1 1 calc R
C6 C 0.6129(2) 0.2857(3) 0.40279(17) 0.0365(8) Uani 1 1 d .
H6 H 0.5927 0.3652 0.4234 0.044 Uiso 1 1 calc R
C7 C 0.53232(19) -0.1711(3) 0.25984(16) 0.0291(7) Uani 1 1 d .
H7A H 0.5172 -0.2490 0.2891 0.035 Uiso 1 1 calc R
H7B H 0.5200 -0.0928 0.2898 0.035 Uiso 1 1 calc R
C8 C 0.3638(2) -0.1972(3) 0.17572(17) 0.0273(7) Uani 1 1 d .
H8 H 0.3299 -0.2344 0.2134 0.033 Uiso 1 1 calc R
C9 C 0.3983(2) -0.1145(3) 0.07339(18) 0.0367(7) Uani 1 1 d .
H9 H 0.3908 -0.0826 0.0228 0.044 Uiso 1 1 calc R
C10 C 0.6403(2) -0.4271(3) 0.24176(16) 0.0299(7) Uani 1 1 d .
H10A H 0.6751 -0.4906 0.2785 0.036 Uiso 1 1 calc R
H10B H 0.5721 -0.4144 0.2537 0.036 Uiso 1 1 calc R
C11 C 0.6112(3) -0.4168(3) 0.09583(18) 0.0441(8) Uani 1 1 d .
H11 H 0.5934 -0.3272 0.0909 0.053 Uiso 1 1 calc R
C12 C 0.6445(3) -0.6117(4) 0.0729(2) 0.0549(10) Uani 1 1 d .
H12 H 0.6550 -0.6890 0.0457 0.066 Uiso 1 1 calc R
C13 C 0.6340(2) 0.5658(2) 0.65497(15) 0.0219(6) Uani 1 1 d .
C14 C 0.6400(2) 0.6914(3) 0.62313(16) 0.0238(6) Uani 1 1 d .
H14 H 0.6475 0.6990 0.5712 0.029 Uiso 1 1 calc R
C15 C 0.6352(2) 0.8066(2) 0.66697(16) 0.0230(6) Uani 1 1 d .
C16 C 0.6234(2) 0.7942(3) 0.74442(16) 0.0244(6) Uani 1 1 d .
H16 H 0.6205 0.8703 0.7745 0.029 Uiso 1 1 calc R
C17 C 0.6160(2) 0.6696(3) 0.77720(15) 0.0247(6) Uani 1 1 d .
C18 C 0.6220(2) 0.5560(3) 0.73240(15) 0.0240(6) Uani 1 1 d .
H18 H 0.6179 0.4723 0.7546 0.029 Uiso 1 1 calc R
C19 C 0.6443(2) 0.4428(3) 0.60793(17) 0.0281(7) Uani 1 1 d .
C20 C 0.64378(19) 0.9413(3) 0.63237(16) 0.0225(6) Uani 1 1 d .
C21 C 0.6051(2) 0.6596(3) 0.86066(17) 0.0319(7) Uani 1 1 d .
N1 N 0.65120(18) 0.1810(2) 0.44797(13) 0.0268(5) Uani 1 1 d .
N2 N 0.64245(17) 0.1385(2) 0.32478(13) 0.0256(5) Uani 1 1 d .
N3 N 0.6067(2) 0.2656(2) 0.32818(14) 0.0385(6) Uani 1 1 d .
N4 N 0.32029(16) -0.1655(2) 0.10459(13) 0.0267(5) Uani 1 1 d .
N5 N 0.46201(16) -0.1685(2) 0.18573(13) 0.0252(5) Uani 1 1 d .
N6 N 0.48660(18) -0.1133(3) 0.12013(14) 0.0393(7) Uani 1 1 d .
N7 N 0.6162(2) -0.4973(3) 0.03742(14) 0.0417(7) Uani 1 1 d .
N8 N 0.63500(18) -0.4797(2) 0.16285(13) 0.0301(6) Uani 1 1 d .
N9 N 0.6565(3) -0.6077(3) 0.14897(16) 0.0549(8) Uani 1 1 d .
O1 O 0.64584(15) 0.33131(18) 0.64165(12) 0.0322(5) Uani 1 1 d .
O2 O 0.6522(2) 0.4543(2) 0.53824(13) 0.0545(7) Uani 1 1 d .
O3 O 0.64696(15) 0.95187(18) 0.55992(11) 0.0290(5) Uani 1 1 d .
O4 O 0.64895(15) 1.04253(17) 0.67397(11) 0.0296(5) Uani 1 1 d .
O5 O 0.5968(2) 0.7566(2) 0.90026(13) 0.0557(7) Uani 1 1 d .
O6 O 0.60654(19) 0.5368(2) 0.88600(12) 0.0434(6) Uani 1 1 d .
H6A H 0.604(3) 0.533(4) 0.935(2) 0.065 Uiso 1 1 d .
O1W O 0.49494(14) 0.1679(2) 0.55334(11) 0.0350(5) Uani 1 1 d .
H1A H 0.4604 0.2347 0.5637 0.053 Uiso 1 1 d R
H1B H 0.4566 0.1279 0.5175 0.053 Uiso 1 1 d R
O2W O 0.36133(19) 0.3632(2) 0.58202(13) 0.0514(6) Uani 1 1 d .
H2A H 0.3655 0.4133 0.5440 0.077 Uiso 1 1 d R
H2B H 0.3106 0.3128 0.5689 0.077 Uiso 1 1 d R
O3W O 0.7900(3) 0.8413(3) 0.4648(2) 0.1043(13) Uani 1 1 d .
H3A H 0.8356 0.8642 0.4382 0.156 Uiso 1 1 d R
H3B H 0.8228 0.8123 0.5073 0.156 Uiso 1 1 d R

loop_
_atom_site_aniso_label
_atom_site_aniso_U_11
_atom_site_aniso_U_22
_atom_site_aniso_U_33
_atom_site_aniso_U_23
_atom_site_aniso_U_13
_atom_site_aniso_U_12
Co1 0.0258(2) 0.0197(2) 0.0183(2) -0.00089(15) 0.00065(15) -0.00008(16)
C1 0.0275(14) 0.0306(15) 0.0103(13) -0.0021(11) 0.0010(11) 0.0036(12)
C2 0.0212(13) 0.0346(16) 0.0098(13) 0.0005(11) 0.0000(10) -0.0001(13)
C3 0.0244(13) 0.0314(15) 0.0116(13) 0.0005(11) 0.0035(11) -0.0037(12)
C4 0.0397(17) 0.0335(16) 0.0170(15) -0.0023(12) 0.0012(12) 0.0079(14)
C5 0.0508(19) 0.0256(15) 0.0216(16) 0.0012(13) 0.0013(14) 0.0106(15)
C6 0.052(2) 0.0283(16) 0.0266(17) -0.0036(13) -0.0013(14) 0.0063(15)
C7 0.0199(14) 0.0473(18) 0.0195(15) -0.0021(13) 0.0011(11) 0.0027(14)
C8 0.0209(14) 0.0325(16) 0.0281(16) 0.0006(13) 0.0025(12) -0.0016(13)
C9 0.0343(17) 0.0498(19) 0.0240(16) 0.0047(14) -0.0020(13) 0.0019(16)
C10 0.0334(16) 0.0352(17) 0.0220(15) -0.0015(12) 0.0067(12) -0.0083(14)
C11 0.062(2) 0.0418(19) 0.0283(18) 0.0041(15) 0.0062(16) 0.0051(17)
C12 0.077(3) 0.050(2) 0.035(2) -0.0166(18) -0.0022(18) 0.010(2)
C13 0.0240(14) 0.0179(13) 0.0228(14) -0.0011(11) 0.0002(11) 0.0002(12)
C14 0.0299(15) 0.0228(15) 0.0182(14) 0.0019(11) 0.0022(12) 0.0010(12)
C15 0.0250(14) 0.0190(14) 0.0243(15) 0.0001(11) 0.0022(11) 0.0011(12)
C16 0.0286(15) 0.0196(14) 0.0249(15) -0.0056(11) 0.0036(12) 0.0011(12)
C17 0.0280(15) 0.0255(14) 0.0204(15) -0.0023(12) 0.0029(12) -0.0012(13)
C18 0.0268(15) 0.0195(14) 0.0253(15) 0.0040(11) 0.0025(12) -0.0011(12)
C19 0.0317(16) 0.0221(15) 0.0295(17) -0.0052(12) 0.0017(13) -0.0014(13)
C20 0.0187(14) 0.0210(14) 0.0268(16) 0.0006(12) 0.0002(11) 0.0021(12)
C21 0.0378(17) 0.0353(18) 0.0233(16) -0.0020(14) 0.0073(13) -0.0029(15)
N1 0.0338(13) 0.0260(12) 0.0205(13) 0.0007(10) 0.0037(10) 0.0004(11)
N2 0.0328(13) 0.0249(12) 0.0191(12) -0.0008(10) 0.0038(10) 0.0053(11)
N3 0.0568(18) 0.0272(13) 0.0292(15) 0.0005(11) -0.0005(12) 0.0052(13)
N4 0.0221(12) 0.0301(13) 0.0268(13) 0.0016(10) -0.0002(10) -0.0008(11)
N5 0.0221(12) 0.0350(13) 0.0183(12) 0.0004(10) 0.0024(9) 0.0009(11)
N6 0.0309(14) 0.0618(18) 0.0254(14) 0.0079(13) 0.0046(11) -0.0056(13)
N7 0.0463(16) 0.0541(18) 0.0238(14) -0.0026(13) 0.0028(12) -0.0010(14)
N8 0.0365(14) 0.0298(13) 0.0234(13) -0.0019(11) 0.0028(10) -0.0057(12)
N9 0.087(2) 0.0390(17) 0.0352(17) -0.0047(13) -0.0022(16) 0.0114(16)
O1 0.0420(12) 0.0173(10) 0.0367(12) -0.0041(9) 0.0040(10) -0.0008(9)
O2 0.106(2) 0.0346(13) 0.0239(13) -0.0082(10) 0.0134(13) 0.0000(13)
O3 0.0415(12) 0.0196(10) 0.0254(11) 0.0012(8) 0.0033(9) -0.0012(9)
O4 0.0410(12) 0.0189(10) 0.0285(11) -0.0023(9) 0.0044(9) 0.0002(9)
O5 0.094(2) 0.0445(14) 0.0326(14) -0.0117(12) 0.0228(13) -0.0056(14)
O6 0.0714(17) 0.0402(13) 0.0196(11) 0.0062(10) 0.0100(11) -0.0006(12)
O1W 0.0261(11) 0.0424(12) 0.0342(12) -0.0105(10) -0.0029(9) 0.0027(10)
O2W 0.0704(17) 0.0517(14) 0.0324(13) 0.0018(11) 0.0086(12) 0.0161(13)
O3W 0.122(3) 0.066(2) 0.103(3) -0.0144(18) -0.054(2) 0.0383(19)

loop_
_atom_type_symbol
_atom_type_description
_atom_type_scat_dispersion_real
_atom_type_scat_dispersion_imag
_atom_type_scat_source
C C 0.0033 0.0016 'International Tables Vol C Tables 4.2.6.8 and 6.1.1.4'
H H 0.0000 0.0000 'International Tables Vol C Tables 4.2.6.8 and 6.1.1.4'
N N 0.0061 0.0033 'International Tables Vol C Tables 4.2.6.8 and 6.1.1.4'
O O 0.0106 0.0060 'International Tables Vol C Tables 4.2.6.8 and 6.1.1.4'
Co Co 0.3494 0.9721 'International Tables Vol C Tables 4.2.6.8 and 6.1.1.4'

loop_
_geom_angle_atom_site_label_1
_geom_angle_atom_site_label_2
_geom_angle_atom_site_label_3
_geom_angle
_geom_angle_site_symmetry_1
_geom_angle_site_symmetry_3
O1 Co1 O1W 86.10(8) . .
O1 Co1 N1 124.81(8) . .
O1W Co1 N1 88.42(8) . .
O1 Co1 N4 91.03(8) . 4_656
O1W Co1 N4 172.37(8) . 4_656
N1 Co1 N4 99.01(9) . 4_656
O1 Co1 O3 145.74(8) . 1_545
O1W Co1 O3 85.81(7) . 1_545
N1 Co1 O3 88.16(8) . 1_545
N4 Co1 O3 92.66(8) 4_656 1_545
O1 Co1 O4 87.19(7) . 1_545
O1W Co1 O4 86.38(8) . 1_545
N1 Co1 O4 147.13(8) . 1_545
N4 Co1 O4 86.43(8) 4_656 1_545
O3 Co1 O4 59.11(7) 1_545 1_545
C2 C1 C1 119.78(15) . 2_655
C2 C1 C4 121.2(2) . .
C1 C1 C4 118.98(16) 2_655 .
C3 C2 C1 120.1(2) . .
C3 C2 C7 121.3(2) . .
C1 C2 C7 118.4(2) . .
C2 C3 C3 120.07(15) . 2_655
C2 C3 C10 120.9(2) . .
C3 C3 C10 118.99(15) 2_655 .
N2 C4 C1 113.1(2) . .
N2 C4 H4A 108.9 . .
C1 C4 H4A 108.9 . .
N2 C4 H4B 108.9 . .
C1 C4 H4B 108.9 . .
H4A C4 H4B 107.8 . .
N2 C5 N1 110.9(2) . .
N2 C5 H5 124.6 . .
N1 C5 H5 124.6 . .
N3 C6 N1 114.7(3) . .
N3 C6 H6 122.7 . .
N1 C6 H6 122.7 . .
N5 C7 C2 114.3(2) . .
N5 C7 H7A 108.7 . .
C2 C7 H7A 108.7 . .
N5 C7 H7B 108.7 . .
C2 C7 H7B 108.7 . .
H7A C7 H7B 107.6 . .
N5 C8 N4 110.7(2) . .
N5 C8 H8 124.6 . .
N4 C8 H8 124.6 . .
N6 C9 N4 114.9(3) . .
N6 C9 H9 122.5 . .
N4 C9 H9 122.5 . .
N8 C10 C3 110.2(2) . .
N8 C10 H10A 109.6 . .
C3 C10 H10A 109.6 . .
N8 C10 H10B 109.6 . .
C3 C10 H10B 109.6 . .
H10A C10 H10B 108.1 . .
N7 C11 N8 111.1(3) . .
N7 C11 H11 124.4 . .
N8 C11 H11 124.4 . .
N9 C12 N7 115.2(3) . .
N9 C12 H12 122.4 . .
N7 C12 H12 122.4 . .
C14 C13 C18 118.5(2) . .
C14 C13 C19 120.8(2) . .
C18 C13 C19 120.6(2) . .
C13 C14 C15 121.6(3) . .
C13 C14 H14 119.2 . .
C15 C14 H14 119.2 . .
C16 C15 C14 118.8(2) . .
C16 C15 C20 120.1(2) . .
C14 C15 C20 121.1(2) . .
C17 C16 C15 120.6(2) . .
C17 C16 H16 119.7 . .
C15 C16 H16 119.7 . .
C16 C17 C18 119.6(2) . .
C16 C17 C21 119.3(2) . .
C18 C17 C21 121.1(2) . .
C13 C18 C17 121.0(2) . .
C13 C18 H18 119.5 . .
C17 C18 H18 119.5 . .
O2 C19 O1 122.7(3) . .
O2 C19 C13 119.3(2) . .
O1 C19 C13 118.0(3) . .
O4 C20 O3 120.2(2) . .
O4 C20 C15 120.3(2) . .
O3 C20 C15 119.5(2) . .
O5 C21 O6 124.3(3) . .
O5 C21 C17 122.4(3) . .
O6 C21 C17 113.3(2) . .
C5 N1 C6 102.2(2) . .
C5 N1 Co1 132.21(19) . .
C6 N1 Co1 124.83(19) . .
C5 N2 N3 109.6(2) . .
C5 N2 C4 132.3(2) . .
N3 N2 C4 117.9(2) . .
C6 N3 N2 102.6(2) . .
C8 N4 C9 102.5(2) . .
C8 N4 Co1 121.73(18) . 4
C9 N4 Co1 134.8(2) . 4
C8 N5 N6 109.7(2) . .
C8 N5 C7 126.4(2) . .
N6 N5 C7 123.0(2) . .
C9 N6 N5 102.2(2) . .
C11 N7 C12 102.3(3) . .
C11 N8 N9 108.9(3) . .
C11 N8 C10 129.0(3) . .
N9 N8 C10 122.1(2) . .
C12 N9 N8 102.4(3) . .
C19 O1 Co1 114.44(18) . .
C20 O3 Co1 90.39(15) . 1_565
C20 O4 Co1 90.29(16) . 1_565
C21 O6 H6A 112(3) . .
Co1 O1W H1A 121.9 . .
Co1 O1W H1B 126.7 . .
H1A O1W H1B 104.2 . .
H2A O2W H2B 106.8 . .
H3A O3W H3B 104.6 . .

loop_
_geom_bond_atom_site_label_1
_geom_bond_atom_site_label_2
_geom_bond_distance
_geom_bond_site_symmetry_2
Co1 O1 2.0480(19) .
Co1 O1W 2.1337(19) .
Co1 N1 2.139(2) .
Co1 N4 2.160(2) 4_656
Co1 O3 2.2040(18) 1_545
Co1 O4 2.2244(19) 1_545
C1 C2 1.403(4) .
C1 C1 1.409(5) 2_655
C1 C4 1.508(4) .
C2 C3 1.394(4) .
C2 C7 1.528(4) .
C3 C3 1.404(5) 2_655
C3 C10 1.523(4) .
C4 N2 1.469(3) .
C4 H4A 0.9700 .
C4 H4B 0.9700 .
C5 N2 1.321(3) .
C5 N1 1.323(3) .
C5 H5 0.9300 .
C6 N3 1.308(4) .
C6 N1 1.365(4) .
C6 H6 0.9300 .
C7 N5 1.477(3) .
C7 H7A 0.9700 .
C7 H7B 0.9700 .
C8 N5 1.323(3) .
C8 N4 1.326(4) .
C8 H8 0.9300 .
C9 N6 1.325(4) .
C9 N4 1.343(4) .
C9 H9 0.9300 .
C10 N8 1.466(3) .
C10 H10A 0.9700 .
C10 H10B 0.9700 .
C11 N7 1.309(4) .
C11 N8 1.324(4) .
C11 H11 0.9300 .
C12 N9 1.314(4) .
C12 N7 1.330(5) .
C12 H12 0.9300 .
C13 C14 1.384(4) .
C13 C18 1.388(4) .
C13 C19 1.499(4) .
C14 C15 1.393(4) .
C14 H14 0.9300 .
C15 C16 1.389(4) .
C15 C20 1.490(4) .
C16 C17 1.383(4) .
C16 H16 0.9300 .
C17 C18 1.391(4) .
C17 C21 1.489(4) .
C18 H18 0.9300 .
C19 O2 1.241(3) .
C19 O1 1.262(3) .
C20 O4 1.244(3) .
C20 O3 1.276(3) .
C21 O5 1.208(3) .
C21 O6 1.307(4) .
N2 N3 1.364(3) .
N4 Co1 2.160(2) 4
N5 N6 1.355(3) .
N8 N9 1.345(4) .
O3 Co1 2.2040(18) 1_565
O4 Co1 2.2244(19) 1_565
O6 H6A 0.87(4) .
O1W H1A 0.8474 .
O1W H1B 0.8458 .
O2W H2A 0.8408 .
O2W H2B 0.8467 .
O3W H3A 0.8495 .
O3W H3B 0.8522 .

loop_
_geom_torsion_atom_site_label_1
_geom_torsion_atom_site_label_2
_geom_torsion_atom_site_label_3
_geom_torsion_atom_site_label_4
_geom_torsion
_geom_torsion_site_symmetry_1
_geom_torsion_site_symmetry_4
C1 C1 C2 C3 -0.5(4) 2_655 .
C4 C1 C2 C3 176.4(2) . .
C1 C1 C2 C7 174.6(3) 2_655 .
C4 C1 C2 C7 -8.6(4) . .
C1 C2 C3 C3 3.2(4) . 2_655
C7 C2 C3 C3 -171.7(3) . 2_655
C1 C2 C3 C10 -174.3(2) . .
C7 C2 C3 C10 10.8(4) . .
C2 C1 C4 N2 96.3(3) . .
C1 C1 C4 N2 -86.9(4) 2_655 .
C3 C2 C7 N5 -92.5(3) . .
C1 C2 C7 N5 92.6(3) . .
C2 C3 C10 N8 104.5(3) . .
C3 C3 C10 N8 -73.0(4) 2_655 .
C18 C13 C14 C15 0.5(4) . .
C19 C13 C14 C15 -177.1(2) . .
C13 C14 C15 C16 -0.4(4) . .
C13 C14 C15 C20 178.8(2) . .
C14 C15 C16 C17 -0.4(4) . .
C20 C15 C16 C17 -179.6(2) . .
C15 C16 C17 C18 1.0(4) . .
C15 C16 C17 C21 179.1(3) . .
C14 C13 C18 C17 0.1(4) . .
C19 C13 C18 C17 177.7(2) . .
C16 C17 C18 C13 -0.8(4) . .
C21 C17 C18 C13 -178.8(2) . .
C14 C13 C19 O2 -4.4(4) . .
C18 C13 C19 O2 178.0(3) . .
C14 C13 C19 O1 174.8(3) . .
C18 C13 C19 O1 -2.8(4) . .
C16 C15 C20 O4 6.0(4) . .
C14 C15 C20 O4 -173.2(2) . .
C16 C15 C20 O3 -174.8(2) . .
C14 C15 C20 O3 6.0(4) . .
C16 C17 C21 O5 4.1(5) . .
C18 C17 C21 O5 -177.8(3) . .
C16 C17 C21 O6 -175.1(3) . .
C18 C17 C21 O6 2.9(4) . .
N2 C5 N1 C6 2.4(3) . .
N2 C5 N1 Co1 172.60(19) . .
N3 C6 N1 C5 -2.0(4) . .
N3 C6 N1 Co1 -173.1(2) . .
O1 Co1 N1 C5 173.2(2) . .
O1W Co1 N1 C5 -102.7(3) . .
N4 Co1 N1 C5 75.6(3) 4_656 .
O3 Co1 N1 C5 -16.8(3) 1_545 .
O4 Co1 N1 C5 -21.9(4) 1_545 .
O1 Co1 N1 C6 -18.6(3) . .
O1W Co1 N1 C6 65.6(2) . .
N4 Co1 N1 C6 -116.2(2) 4_656 .
O3 Co1 N1 C6 151.4(2) 1_545 .
O4 Co1 N1 C6 146.4(2) 1_545 .
N1 C5 N2 N3 -2.2(3) . .
N1 C5 N2 C4 -177.4(3) . .
C1 C4 N2 C5 -13.9(4) . .
C1 C4 N2 N3 171.2(2) . .
N1 C6 N3 N2 0.7(3) . .
C5 N2 N3 C6 0.9(3) . .
C4 N2 N3 C6 176.9(3) . .
N5 C8 N4 C9 -0.9(3) . .
N5 C8 N4 Co1 -171.01(18) . 4
N6 C9 N4 C8 0.3(4) . .
N6 C9 N4 Co1 168.5(2) . 4
N4 C8 N5 N6 1.1(3) . .
N4 C8 N5 C7 170.5(2) . .
C2 C7 N5 C8 162.6(3) . .
C2 C7 N5 N6 -29.3(4) . .
N4 C9 N6 N5 0.3(4) . .
C8 N5 N6 C9 -0.8(3) . .
C7 N5 N6 C9 -170.7(3) . .
N8 C11 N7 C12 -0.2(4) . .
N9 C12 N7 C11 0.5(4) . .
N7 C11 N8 N9 -0.2(4) . .
N7 C11 N8 C10 179.1(3) . .
C3 C10 N8 C11 -45.7(4) . .
C3 C10 N8 N9 133.5(3) . .
N7 C12 N9 N8 -0.6(4) . .
C11 N8 N9 C12 0.5(4) . .
C10 N8 N9 C12 -178.9(3) . .
O2 C19 O1 Co1 -2.0(4) . .
C13 C19 O1 Co1 178.76(18) . .
O1W Co1 O1 C19 -91.8(2) . .
N1 Co1 O1 C19 -6.4(2) . .
N4 Co1 O1 C19 95.3(2) 4_656 .
O3 Co1 O1 C19 -168.44(18) 1_545 .
O4 Co1 O1 C19 -178.3(2) 1_545 .
O4 C20 O3 Co1 -1.2(3) . 1_565
C15 C20 O3 Co1 179.5(2) . 1_565
O3 C20 O4 Co1 1.2(3) . 1_565
C15 C20 O4 Co1 -179.6(2) . 1_565
